data_7101666
loop_
_publ_author_name
'Khan, Abid'
'Silversides, Jon D'
'Madden, Leigh'
'Greenman, John'
'Archibald, Stephen J'

_publ_section_title
;
 Fluorescent CXCR4 chemokine receptor antagonists: metal activated
 binding.
;
_journal_issue 4
_journal_name_full 'Chemical communications (Cambridge, England)'
_journal_page_first 416
_journal_page_last 418
_journal_paper_doi 10.1039/b614557d
_journal_year 2007
_chemical_formula_sum 'C19 H32 Cl3 Cu2 N4'
_chemical_formula_weight 549.92
_chemical_name_systematic
;
?
;
_space_group_IT_number 14
_symmetry_cell_setting monoclinic
_symmetry_space_group_name_Hall '-P 2ybc'
_symmetry_space_group_name_H-M 'P 1 21/c 1'
_atom_sites_solution_hydrogens geom
_atom_sites_solution_primary direct
_atom_sites_solution_secondary difmap
_audit_creation_method SHELXL-97
_cell_angle_alpha 90.00
_cell_angle_beta 91.838(8)
_cell_angle_gamma 90.00
_cell_formula_units_Z 4
_cell_length_a 6.8348(7)
_cell_length_b 18.7560(14)
_cell_length_c 17.8251(18)
_cell_measurement_reflns_used 253
_cell_measurement_temperature 150(2)
_cell_measurement_theta_max 51.29
_cell_measurement_theta_min 6.43
_cell_volume 2283.9(4)
_computing_cell_refinement X-AREA
_computing_data_collection X-AREA
_computing_data_reduction X-RED
_computing_molecular_graphics 'ORTEP II (Johnson, 1976)'
_computing_publication_material 'SHELXL 97 (Sheldrick, 1997)'
_computing_structure_refinement 'SHELXL-97 (Sheldrick, 1997)'
_computing_structure_solution 'SHELXS-97 (Sheldrick, 1990)'
_diffrn_ambient_temperature 150(2)
_diffrn_measured_fraction_theta_full 0.968
_diffrn_measured_fraction_theta_max 0.951
_diffrn_measurement_device_type 'Stoe IPDSII image plate'
_diffrn_measurement_method '165 frames at 1^o intervals, exposure time 2 minutes'
_diffrn_radiation_monochromator graphite
_diffrn_radiation_source 'fine-focus sealed tube'
_diffrn_radiation_type MoK\a
_diffrn_radiation_wavelength 0.71073
_diffrn_reflns_av_R_equivalents 0.0544
_diffrn_reflns_av_sigmaI/netI 0.0555
_diffrn_reflns_limit_h_max 9
_diffrn_reflns_limit_h_min -9
_diffrn_reflns_limit_k_max 26
_diffrn_reflns_limit_k_min -26
_diffrn_reflns_limit_l_max 25
_diffrn_reflns_limit_l_min -23
_diffrn_reflns_number 21632
_diffrn_reflns_theta_full 25.00
_diffrn_reflns_theta_max 30.00
_diffrn_reflns_theta_min 2.98
_exptl_absorpt_coefficient_mu 2.226
_exptl_absorpt_correction_T_max 0.7954
_exptl_absorpt_correction_T_min 0.3405
_exptl_absorpt_correction_type numerical
_exptl_absorpt_process_details X-RED
_exptl_crystal_colour green
_exptl_crystal_density_diffrn 1.599
_exptl_crystal_density_method 'not measured'
_exptl_crystal_description plate
_exptl_crystal_F_000 1132
_exptl_crystal_size_max 0.54
_exptl_crystal_size_mid 0.52
_exptl_crystal_size_min 0.09
_refine_diff_density_max 1.133
_refine_diff_density_min -0.648
_refine_diff_density_rms 0.097
_refine_ls_extinction_method none
_refine_ls_goodness_of_fit_ref 0.956
_refine_ls_hydrogen_treatment mixed
_refine_ls_matrix_type full
_refine_ls_number_parameters 256
_refine_ls_number_reflns 6350
_refine_ls_number_restraints 0
_refine_ls_restrained_S_all 0.956
_refine_ls_R_factor_all 0.0719
_refine_ls_R_factor_gt 0.0429
_refine_ls_shift/su_max 0.018
_refine_ls_shift/su_mean 0.002
_refine_ls_structure_factor_coef Fsqd
_refine_ls_weighting_details 'calc w=1/[\s^2^(Fo^2^)+(0.0636P)^2^+0.0000P] where P=(Fo^2^+2Fc^2^)/3'
_refine_ls_weighting_scheme calc
_refine_ls_wR_factor_gt 0.1027
_refine_ls_wR_factor_ref 0.1130
_reflns_number_gt 4229
_reflns_number_total 6350
_reflns_threshold_expression >2sigma(I)
_cod_data_source_file b614557d.txt
_cod_data_source_block sja14_04
_cod_original_sg_symbol_H-M P21/c
_cod_database_code 7101666

loop_
_symmetry_equiv_pos_as_xyz
'x, y, z'
'-x, y+1/2, -z+1/2'
'-x, -y, -z'
'x, -y-1/2, z-1/2'

loop_
_atom_site_label
_atom_site_type_symbol
_atom_site_fract_x
_atom_site_fract_y
_atom_site_fract_z
_atom_site_U_iso_or_equiv
_atom_site_adp_type
_atom_site_occupancy
_atom_site_symmetry_multiplicity
_atom_site_calc_flag
_atom_site_refinement_flags
C1 C 0.2243(5) 0.52821(17) 0.2165(2) 0.0375(8) Uani 1 1 d .
H1A H 0.2154 0.4790 0.2000 0.045 Uiso 1 1 calc R
H1B H 0.0921 0.5469 0.2176 0.045 Uiso 1 1 calc R
C2 C 0.3118(5) 0.52957(17) 0.2952(2) 0.0376(8) Uani 1 1 d .
H2A H 0.4430 0.5100 0.2939 0.045 Uiso 1 1 calc R
H2B H 0.2354 0.4980 0.3259 0.045 Uiso 1 1 calc R
C3 C 0.3240(5) 0.60211(16) 0.3339(2) 0.0323(7) Uani 1 1 d .
H3A H 0.1961 0.6245 0.3304 0.039 Uiso 1 1 calc R
H3B H 0.3570 0.5949 0.3866 0.039 Uiso 1 1 calc R
C4 C 0.4499(5) 0.72446(16) 0.3337(2) 0.0312(7) Uani 1 1 d .
H4A H 0.5070 0.7256 0.3842 0.037 Uiso 1 1 calc R
H4B H 0.3124 0.7366 0.3364 0.037 Uiso 1 1 calc R
C5 C 0.5530(5) 0.77895(15) 0.2848(2) 0.0332(7) Uani 1 1 d .
H5A H 0.5314 0.8268 0.3034 0.040 Uiso 1 1 calc R
H5B H 0.6928 0.7699 0.2858 0.040 Uiso 1 1 calc R
C6 C 0.5831(5) 0.80992(16) 0.1504(2) 0.0336(7) Uani 1 1 d .
H6A H 0.7216 0.8002 0.1585 0.040 Uiso 1 1 calc R
H6B H 0.5635 0.8609 0.1558 0.040 Uiso 1 1 calc R
C7 C 0.5211(5) 0.78758(17) 0.0713(2) 0.0346(7) Uani 1 1 d .
H7A H 0.5627 0.8237 0.0362 0.042 Uiso 1 1 calc R
H7B H 0.3794 0.7848 0.0676 0.042 Uiso 1 1 calc R
C8 C 0.6068(5) 0.71593(17) 0.0494(2) 0.0332(7) Uani 1 1 d .
H8A H 0.5966 0.7106 -0.0048 0.040 Uiso 1 1 calc R
H8B H 0.7446 0.7147 0.0642 0.040 Uiso 1 1 calc R
C9 C 0.3329(5) 0.63108(18) 0.0403(2) 0.0355(7) Uani 1 1 d .
H9A H 0.3741 0.6077 -0.0051 0.043 Uiso 1 1 calc R
H9B H 0.2500 0.6712 0.0261 0.043 Uiso 1 1 calc R
C10 C 0.2193(5) 0.57826(18) 0.0891(2) 0.0370(8) Uani 1 1 d .
H10A H 0.0902 0.5969 0.0988 0.044 Uiso 1 1 calc R
H10B H 0.2044 0.5328 0.0635 0.044 Uiso 1 1 calc R
C11 C 0.5213(5) 0.53632(15) 0.1404(2) 0.0316(7) Uani 1 1 d .
H11A H 0.4981 0.4951 0.1084 0.038 Uiso 1 1 calc R
H11B H 0.5937 0.5211 0.1852 0.038 Uiso 1 1 calc R
C12 C 0.6375(5) 0.59356(16) 0.0984(2) 0.0329(7) Uani 1 1 d .
H12A H 0.7519 0.6079 0.1283 0.039 Uiso 1 1 calc R
H12B H 0.6807 0.5747 0.0510 0.039 Uiso 1 1 calc R
C13 C 0.6764(5) 0.62432(15) 0.31062(18) 0.0279(6) Uani 1 1 d .
H13A H 0.6812 0.5769 0.2890 0.033 Uiso 1 1 calc R
H13B H 0.7599 0.6548 0.2815 0.033 Uiso 1 1 calc R
C14 C 0.7611(5) 0.62058(16) 0.38938(19) 0.0308(7) Uani 1 1 d .
C15 C 0.8774(5) 0.67549(19) 0.4182(2) 0.0368(7) Uani 1 1 d .
H15 H 0.8979 0.7158 0.3891 0.044 Uiso 1 1 calc R
C16 C 0.9642(6) 0.6711(2) 0.4902(3) 0.0508(10) Uani 1 1 d .
H16 H 1.0421 0.7081 0.5088 0.061 Uiso 1 1 calc R
C17 C 0.9329(7) 0.6107(3) 0.5339(2) 0.0531(11) Uani 1 1 d .
H17 H 0.9890 0.6074 0.5820 0.064 Uiso 1 1 calc R
C18 C 0.8207(7) 0.5568(2) 0.5060(2) 0.0534(12) Uani 1 1 d .
H18 H 0.8016 0.5165 0.5352 0.064 Uiso 1 1 calc R
C19 C 0.7334(6) 0.56029(18) 0.4345(2) 0.0399(8) Uani 1 1 d .
H19 H 0.6566 0.5227 0.4166 0.048 Uiso 1 1 calc R
Cl1 Cl 0.05060(11) 0.70855(4) 0.19416(6) 0.03744(19) Uani 1 1 d .
Cl2 Cl -0.07044(15) 0.87064(5) 0.42094(6) 0.0466(2) Uani 1 1 d .
Cl3 Cl 0.20373(13) 0.92180(4) 0.22071(5) 0.03722(19) Uani 1 1 d .
Cu1 Cu 0.39891(5) 0.670240(18) 0.18971(2) 0.02547(10) Uani 1 1 d .
Cu2 Cu 0.07273(6) 0.89039(2) 0.32070(3) 0.03577(12) Uani 1 1 d .
N1 N 0.3336(4) 0.56910(13) 0.16042(17) 0.0309(6) Uani 1 1 d .
N2 N 0.4699(4) 0.65141(12) 0.30185(15) 0.0259(5) Uani 1 1 d .
N3 N 0.4718(4) 0.77208(13) 0.20784(17) 0.0296(6) Uani 1 1 d .
H20 H 0.358(7) 0.786(2) 0.205(3) 0.044 Uiso 1 1 d .
N4 N 0.5054(4) 0.65597(13) 0.08492(15) 0.0269(5) Uani 1 1 d .

loop_
_atom_site_aniso_label
_atom_site_aniso_U_11
_atom_site_aniso_U_22
_atom_site_aniso_U_33
_atom_site_aniso_U_23
_atom_site_aniso_U_13
_atom_site_aniso_U_12
C1 0.0358(17) 0.0328(15) 0.044(2) -0.0003(14) 0.0063(17) -0.0117(12)
C2 0.0379(18) 0.0318(14) 0.044(2) 0.0089(14) 0.0097(17) -0.0049(12)
C3 0.0319(16) 0.0344(15) 0.0312(17) 0.0038(12) 0.0107(15) 0.0014(12)
C4 0.0318(16) 0.0308(14) 0.0307(17) -0.0045(12) -0.0048(15) 0.0076(11)
C5 0.0354(17) 0.0251(13) 0.0385(19) -0.0053(12) -0.0072(16) 0.0030(11)
C6 0.0289(15) 0.0272(13) 0.045(2) 0.0056(13) 0.0022(16) -0.0021(11)
C7 0.0287(15) 0.0338(15) 0.041(2) 0.0116(13) 0.0011(16) 0.0024(11)
C8 0.0310(16) 0.0379(16) 0.0308(17) 0.0039(13) 0.0022(15) -0.0016(12)
C9 0.0338(17) 0.0420(17) 0.0303(17) 0.0000(13) -0.0061(16) -0.0017(13)
C10 0.0288(16) 0.0371(16) 0.044(2) -0.0052(14) -0.0075(16) -0.0064(12)
C11 0.0345(16) 0.0279(13) 0.0321(17) -0.0041(12) -0.0025(15) 0.0021(11)
C12 0.0292(15) 0.0339(14) 0.0358(18) -0.0008(13) 0.0037(15) 0.0062(12)
C13 0.0277(15) 0.0284(13) 0.0276(15) -0.0006(11) 0.0014(13) 0.0032(11)
C14 0.0332(16) 0.0317(14) 0.0276(16) -0.0014(12) 0.0021(14) 0.0115(12)
C15 0.0260(15) 0.0452(18) 0.0391(19) -0.0042(15) -0.0021(15) 0.0064(13)
C16 0.0325(18) 0.070(3) 0.049(2) -0.022(2) -0.0094(19) 0.0172(18)
C17 0.054(3) 0.073(3) 0.0319(19) -0.0029(19) -0.007(2) 0.036(2)
C18 0.067(3) 0.060(2) 0.033(2) 0.0102(18) 0.006(2) 0.032(2)
C19 0.053(2) 0.0349(15) 0.0323(18) 0.0016(13) 0.0004(17) 0.0162(15)
Cl1 0.0241(4) 0.0391(4) 0.0491(5) 0.0024(3) 0.0010(4) 0.0012(3)
Cl2 0.0479(5) 0.0533(5) 0.0387(5) 0.0106(4) 0.0026(4) 0.0001(4)
Cl3 0.0387(4) 0.0329(4) 0.0404(5) -0.0010(3) 0.0064(4) 0.0015(3)
Cu1 0.02453(18) 0.02364(15) 0.02827(19) 0.00008(14) 0.00120(15) -0.00143(13)
Cu2 0.0335(2) 0.03468(19) 0.0390(3) 0.00551(17) -0.0007(2) 0.00327(15)
N1 0.0280(13) 0.0263(11) 0.0386(16) -0.0003(10) 0.0037(13) -0.0041(9)
N2 0.0285(13) 0.0243(10) 0.0250(13) -0.0009(9) 0.0035(11) 0.0018(9)
N3 0.0290(13) 0.0235(11) 0.0362(15) 0.0005(10) -0.0020(13) 0.0005(9)
N4 0.0250(12) 0.0324(12) 0.0234(13) 0.0027(9) 0.0012(11) 0.0005(9)

loop_
_atom_type_symbol
_atom_type_description
_atom_type_scat_dispersion_real
_atom_type_scat_dispersion_imag
_atom_type_scat_source
C C 0.0033 0.0016 'International Tables Vol C Tables 4.2.6.8 and 6.1.1.4'
H H 0.0000 0.0000 'International Tables Vol C Tables 4.2.6.8 and 6.1.1.4'
Cl Cl 0.1484 0.1585 'International Tables Vol C Tables 4.2.6.8 and 6.1.1.4'
Cu Cu 0.3201 1.2651 'International Tables Vol C Tables 4.2.6.8 and 6.1.1.4'
N N 0.0061 0.0033 'International Tables Vol C Tables 4.2.6.8 and 6.1.1.4'

loop_
_geom_angle_atom_site_label_1
_geom_angle_atom_site_label_2
_geom_angle_atom_site_label_3
_geom_angle
N1 C1 C2 115.2(3)
C1 C2 C3 116.7(3)
N2 C3 C2 114.1(3)
N2 C4 C5 110.3(3)
N3 C5 C4 107.9(3)
N3 C6 C7 112.1(3)
C6 C7 C8 112.6(3)
N4 C8 C7 111.9(3)
N4 C9 C10 107.8(3)
N1 C10 C9 107.3(3)
N1 C11 C12 107.0(2)
N4 C12 C11 107.8(3)
C14 C13 N2 116.4(2)
C15 C14 C19 118.1(3)
C15 C14 C13 120.6(3)
C19 C14 C13 121.2(3)
C14 C15 C16 121.1(4)
C17 C16 C15 119.5(4)
C18 C17 C16 119.8(4)
C17 C18 C19 121.5(4)
C18 C19 C14 120.1(4)
N3 Cu1 N1 174.09(12)
N3 Cu1 N4 100.30(11)
N1 Cu1 N4 73.87(11)
N3 Cu1 N2 87.56(11)
N1 Cu1 N2 97.63(11)
N4 Cu1 N2 141.26(10)
N3 Cu1 Cl1 87.29(9)
N1 Cu1 Cl1 94.34(8)
N4 Cu1 Cl1 115.83(8)
N2 Cu1 Cl1 102.29(7)
Cl2 Cu2 Cl3 173.61(4)
C11 N1 C1 114.1(3)
C11 N1 C10 106.2(3)
C1 N1 C10 112.1(3)
C11 N1 Cu1 105.52(19)
C1 N1 Cu1 115.2(2)
C10 N1 Cu1 102.70(19)
C3 N2 C4 110.7(2)
C3 N2 C13 112.9(2)
C4 N2 C13 111.6(2)
C3 N2 Cu1 109.7(2)
C4 N2 Cu1 100.93(19)
C13 N2 Cu1 110.36(18)
C5 N3 C6 114.7(3)
C5 N3 Cu1 108.65(19)
C6 N3 Cu1 118.6(2)
C8 N4 C9 112.8(3)
C8 N4 C12 112.1(2)
C9 N4 C12 107.9(3)
C8 N4 Cu1 118.6(2)
C9 N4 Cu1 103.43(19)
C12 N4 Cu1 100.77(19)

loop_
_geom_bond_atom_site_label_1
_geom_bond_atom_site_label_2
_geom_bond_distance
C1 N1 1.481(4)
C1 C2 1.508(6)
C2 C3 1.526(5)
C3 N2 1.487(4)
C4 N2 1.491(4)
C4 C5 1.530(5)
C5 N3 1.469(5)
C6 N3 1.477(4)
C6 C7 1.518(5)
C7 C8 1.522(5)
C8 N4 1.475(4)
C9 N4 1.477(5)
C9 C10 1.544(5)
C10 N1 1.481(5)
C11 N1 1.477(4)
C11 C12 1.543(4)
C12 N4 1.493(4)
C13 C14 1.503(5)
C13 N2 1.503(4)
C14 C15 1.389(5)
C14 C19 1.404(5)
C15 C16 1.400(6)
C16 C17 1.395(7)
C17 C18 1.353(7)
C18 C19 1.391(6)
Cl1 Cu1 2.4904(9)
Cl2 Cu2 2.0975(11)
Cl3 Cu2 2.1043(10)
Cu1 N3 1.998(2)
Cu1 N1 2.014(2)
Cu1 N4 2.044(3)
Cu1 N2 2.072(3)

loop_
_geom_torsion_atom_site_label_1
_geom_torsion_atom_site_label_2
_geom_torsion_atom_site_label_3
_geom_torsion_atom_site_label_4
_geom_torsion
N1 C1 C2 C3 62.8(4)
C1 C2 C3 N2 -69.9(4)
N2 C4 C5 N3 55.4(3)
N3 C6 C7 C8 -77.9(3)
C6 C7 C8 N4 75.8(4)
N4 C9 C10 N1 -3.6(4)
N1 C11 C12 N4 -7.8(4)
N2 C13 C14 C15 -96.4(4)
N2 C13 C14 C19 86.9(3)
C19 C14 C15 C16 -0.2(5)
C13 C14 C15 C16 -177.1(3)
C14 C15 C16 C17 -0.2(5)
C15 C16 C17 C18 0.6(6)
C16 C17 C18 C19 -0.6(6)
C17 C18 C19 C14 0.2(6)
C15 C14 C19 C18 0.2(5)
C13 C14 C19 C18 177.1(3)
C12 C11 N1 C1 -165.9(3)
C12 C11 N1 C10 70.1(3)
C12 C11 N1 Cu1 -38.5(3)
C2 C1 N1 C11 71.4(4)
C2 C1 N1 C10 -167.8(3)
C2 C1 N1 Cu1 -50.9(4)
C9 C10 N1 C11 -63.5(3)
C9 C10 N1 C1 171.2(3)
C9 C10 N1 Cu1 47.0(3)
N3 Cu1 N1 C11 64.1(13)
N4 Cu1 N1 C11 54.4(2)
N2 Cu1 N1 C11 -86.9(2)
Cl1 Cu1 N1 C11 170.0(2)
N3 Cu1 N1 C1 -169.0(11)
N4 Cu1 N1 C1 -178.8(3)
N2 Cu1 N1 C1 39.9(3)
Cl1 Cu1 N1 C1 -63.1(2)
N3 Cu1 N1 C10 -46.9(12)
N4 Cu1 N1 C10 -56.7(2)
N2 Cu1 N1 C10 162.0(2)
Cl1 Cu1 N1 C10 59.0(2)
C2 C3 N2 C4 170.6(3)
C2 C3 N2 C13 -63.5(4)
C2 C3 N2 Cu1 60.0(3)
C5 C4 N2 C3 -162.8(3)
C5 C4 N2 C13 70.5(3)
C5 C4 N2 Cu1 -46.7(3)
C14 C13 N2 C3 -67.4(3)
C14 C13 N2 C4 58.1(3)
C14 C13 N2 Cu1 169.5(2)
N3 Cu1 N2 C3 139.3(2)
N1 Cu1 N2 C3 -43.51(19)
N4 Cu1 N2 C3 -117.2(2)
Cl1 Cu1 N2 C3 52.65(18)
N3 Cu1 N2 C4 22.45(19)
N1 Cu1 N2 C4 -160.40(19)
N4 Cu1 N2 C4 125.9(2)
Cl1 Cu1 N2 C4 -64.24(18)
N3 Cu1 N2 C13 -95.68(19)
N1 Cu1 N2 C13 81.46(19)
N4 Cu1 N2 C13 7.8(3)
Cl1 Cu1 N2 C13 177.63(16)
C4 C5 N3 C6 -167.7(2)
C4 C5 N3 Cu1 -32.4(3)
C7 C6 N3 C5 167.0(3)
C7 C6 N3 Cu1 36.3(3)
N1 Cu1 N3 C5 -145.7(11)
N4 Cu1 N3 C5 -136.2(2)
N2 Cu1 N3 C5 5.6(2)
Cl1 Cu1 N3 C5 108.0(2)
N1 Cu1 N3 C6 -12.4(13)
N4 Cu1 N3 C6 -2.9(3)
N2 Cu1 N3 C6 138.9(3)
Cl1 Cu1 N3 C6 -118.6(2)
C7 C8 N4 C9 87.7(4)
C7 C8 N4 C12 -150.2(3)
C7 C8 N4 Cu1 -33.4(4)
C10 C9 N4 C8 -170.1(3)
C10 C9 N4 C12 65.5(3)
C10 C9 N4 Cu1 -40.7(3)
C11 C12 N4 C8 176.2(3)
C11 C12 N4 C9 -59.0(3)
C11 C12 N4 Cu1 49.1(3)
N3 Cu1 N4 C8 1.5(3)
N1 Cu1 N4 C8 -179.5(3)
N2 Cu1 N4 C8 -97.6(3)
Cl1 Cu1 N4 C8 93.5(2)
N3 Cu1 N4 C9 -124.2(2)
N1 Cu1 N4 C9 54.7(2)
N2 Cu1 N4 C9 136.7(2)
Cl1 Cu1 N4 C9 -32.3(2)
N3 Cu1 N4 C12 124.2(2)
N1 Cu1 N4 C12 -56.8(2)
N2 Cu1 N4 C12 25.2(3)
Cl1 Cu1 N4 C12 -143.79(17)
